data_4339167
loop_
_publ_author_name
'Huang, Rongcai'
'Frost, Brian J.'

_publ_section_title
;
 Development of a series of P(CH(2)N=CHR)(3) and trisubstituted
 1,3,5-Triaza-7-phosphaadamantane ligands.
;
_journal_issue 26
_journal_name_full 'Inorganic chemistry'
_journal_page_first 10962
_journal_page_last 10964
_journal_paper_doi 10.1021/ic701864g
_journal_volume 46
_journal_year 2007
_chemical_formula_sum 'C56 H64 Cl6 N6 O6 P2 Pd'
_chemical_formula_weight 1298.17
_chemical_name_systematic
;

 ?

;
_space_group_IT_number 14
_symmetry_cell_setting monoclinic
_symmetry_space_group_name_Hall '-P 2ybc'
_symmetry_space_group_name_H-M 'P 1 21/c 1'
_atom_sites_solution_hydrogens geom
_atom_sites_solution_primary direct
_atom_sites_solution_secondary difmap
_audit_creation_method SHELXL-97
_cell_angle_alpha 90.00
_cell_angle_beta 98.8130(10)
_cell_angle_gamma 90.00
_cell_formula_units_Z 2
_cell_length_a 14.7270(3)
_cell_length_b 22.0291(4)
_cell_length_c 8.75330(10)
_cell_measurement_temperature 100(2)
_cell_volume 2806.24(8)
_computing_cell_refinement 'Bruker XSCANS'
_computing_data_collection 'Bruker XSCANS'
_computing_data_reduction 'Bruker SHELXTL'
_computing_molecular_graphics 'Bruker SHELXTL'
_computing_publication_material 'Bruker SHELXTL'
_computing_structure_refinement 'SHELXL-97 (Sheldrick, 1997)'
_computing_structure_solution 'SHELXS-97 (Sheldrick, 1990)'
_diffrn_ambient_temperature 100(2)
_diffrn_measured_fraction_theta_full 0.999
_diffrn_measured_fraction_theta_max 0.999
_diffrn_measurement_device_type 'Bruker P4'
_diffrn_measurement_method '\w scans'
_diffrn_radiation_monochromator graphite
_diffrn_radiation_source 'fine-focus sealed tube'
_diffrn_radiation_type MoK\a
_diffrn_radiation_wavelength 0.71073
_diffrn_reflns_av_R_equivalents 0.0727
_diffrn_reflns_av_sigmaI/netI 0.0683
_diffrn_reflns_limit_h_max 19
_diffrn_reflns_limit_h_min -19
_diffrn_reflns_limit_k_max 26
_diffrn_reflns_limit_k_min -28
_diffrn_reflns_limit_l_max 11
_diffrn_reflns_limit_l_min -10
_diffrn_reflns_number 28103
_diffrn_reflns_theta_full 27.50
_diffrn_reflns_theta_max 27.50
_diffrn_reflns_theta_min 1.68
_exptl_absorpt_coefficient_mu 0.730
_exptl_absorpt_correction_T_max 0.9616
_exptl_absorpt_correction_T_min 0.8530
_exptl_absorpt_correction_type multi-scan
_exptl_crystal_colour 'clear pale yellow'
_exptl_crystal_density_diffrn 1.536
_exptl_crystal_density_meas 0
_exptl_crystal_density_method 'not measured'
_exptl_crystal_description Plate
_exptl_crystal_F_000 1336
_exptl_crystal_size_max 0.23
_exptl_crystal_size_mid 0.14
_exptl_crystal_size_min 0.05
_refine_diff_density_max 1.062
_refine_diff_density_min -1.107
_refine_diff_density_rms 0.106
_refine_ls_extinction_method none
_refine_ls_goodness_of_fit_ref 1.034
_refine_ls_hydrogen_treatment constr
_refine_ls_matrix_type full
_refine_ls_number_parameters 349
_refine_ls_number_reflns 6452
_refine_ls_number_restraints 0
_refine_ls_restrained_S_all 1.034
_refine_ls_R_factor_all 0.0902
_refine_ls_R_factor_gt 0.0479
_refine_ls_shift/su_max 0.000
_refine_ls_shift/su_mean 0.000
_refine_ls_structure_factor_coef Fsqd
_refine_ls_weighting_details 'calc w=1/[\s^2^(Fo^2^)+(0.0638P)^2^+0.0000P] where P=(Fo^2^+2Fc^2^)/3'
_refine_ls_weighting_scheme calc
_refine_ls_wR_factor_gt 0.1126
_refine_ls_wR_factor_ref 0.1248
_reflns_number_gt 4281
_reflns_number_total 6452
_reflns_threshold_expression >2sigma(I)
_cod_data_source_file ic701864g-file004.cif
_cod_data_source_block bjf189
_cod_depositor_comments
;
The following automatic conversions were performed:

'_symmetry_cell_setting' value 'Monoclinic' changed to 'monoclinic'
according to
/usr/data/users/saulius/automatic-downloads/retrospective/ACS/lib/dictionaries/cif_core.dic
dictionary named 'cif_core.dic' version 2.4.2 from 2011-04-26.

Automatic conversion script
Id: cif_fix_values 2281 2013-09-26 08:29:07Z andrius 
;
_cod_original_sg_symbol_H-M P2(1)/c
_cod_database_code 4339167

loop_
_symmetry_equiv_pos_as_xyz
'x, y, z'
'-x, y+1/2, -z+1/2'
'-x, -y, -z'
'x, -y-1/2, z-1/2'

loop_
_atom_site_label
_atom_site_type_symbol
_atom_site_fract_x
_atom_site_fract_y
_atom_site_fract_z
_atom_site_U_iso_or_equiv
_atom_site_adp_type
_atom_site_occupancy
_atom_site_symmetry_multiplicity
_atom_site_calc_flag
_atom_site_refinement_flags
Pd1 Pd 0.5000 0.5000 0.5000 0.01367(11) Uani 1 2 d S
P1 P 0.43771(6) 0.57208(4) 0.32492(10) 0.0143(2) Uani 1 1 d .
Cl1 Cl 0.42154(7) 0.42818(4) 0.34101(10) 0.0229(2) Uani 1 1 d .
Cl1S Cl 0.00342(10) 0.84929(6) 0.22650(17) 0.0599(4) Uani 1 1 d .
Cl2S Cl -0.08859(11) 0.96058(7) 0.2791(2) 0.0732(5) Uani 1 1 d .
O1 O 0.17565(18) 0.40623(11) -0.3392(3) 0.0248(6) Uani 1 1 d .
N2 N 0.4165(2) 0.69090(12) 0.2332(3) 0.0141(6) Uani 1 1 d .
N3 N 0.2849(2) 0.62132(12) 0.1502(3) 0.0134(6) Uani 1 1 d .
N1 N 0.42488(19) 0.61500(12) 0.0270(3) 0.0126(6) Uani 1 1 d .
O3 O 0.11806(18) 0.88224(11) -0.0753(3) 0.0244(6) Uani 1 1 d .
C1 C 0.4688(2) 0.56704(14) 0.1299(4) 0.0129(7) Uani 1 1 d .
H1A H 0.5363 0.5703 0.1369 0.015 Uiso 1 1 calc R
H1B H 0.4500 0.5269 0.0850 0.015 Uiso 1 1 calc R
O2 O 0.82689(18) 0.73726(12) 0.1097(3) 0.0255(6) Uani 1 1 d .
C14 C 0.5510(2) 0.69083(15) 0.0911(4) 0.0153(7) Uani 1 1 d .
C21 C 0.2639(2) 0.73306(15) 0.1238(4) 0.0147(7) Uani 1 1 d .
C10 C 0.2163(3) 0.45515(15) -0.2591(4) 0.0189(8) Uani 1 1 d .
C18 C 0.6799(3) 0.75695(16) 0.1692(4) 0.0213(8) Uani 1 1 d .
H18A H 0.7043 0.7929 0.2195 0.026 Uiso 1 1 calc R
C5 C 0.4496(2) 0.67725(14) 0.0852(4) 0.0145(7) Uani 1 1 d .
H5A H 0.4163 0.7058 0.0072 0.017 Uiso 1 1 calc R
C3 C 0.3125(2) 0.57352(15) 0.2679(4) 0.0156(7) Uani 1 1 d .
H3A H 0.2913 0.5335 0.2252 0.019 Uiso 1 1 calc R
H3B H 0.2828 0.5814 0.3600 0.019 Uiso 1 1 calc R
C19 C 0.5895(3) 0.74228(16) 0.1694(4) 0.0182(8) Uani 1 1 d .
H19A H 0.5525 0.7673 0.2233 0.022 Uiso 1 1 calc R
C4 C 0.3240(2) 0.61147(15) 0.0052(4) 0.0136(7) Uani 1 1 d .
H4A H 0.3016 0.6462 -0.0639 0.016 Uiso 1 1 calc R
C12 C 0.3348(2) 0.52945(15) -0.1911(4) 0.0153(7) Uani 1 1 d .
H12A H 0.3926 0.5459 -0.2051 0.018 Uiso 1 1 calc R
C24 C 0.1624(3) 0.83089(16) -0.0145(4) 0.0189(8) Uani 1 1 d .
C11 C 0.2996(2) 0.48030(15) -0.2813(4) 0.0155(7) Uani 1 1 d .
H11A H 0.3324 0.4641 -0.3574 0.019 Uiso 1 1 calc R
C16 C 0.7001(3) 0.66919(16) 0.0177(4) 0.0188(8) Uani 1 1 d .
H16A H 0.7381 0.6437 -0.0332 0.023 Uiso 1 1 calc R
C22 C 0.2924(3) 0.79246(15) 0.1581(4) 0.0176(8) Uani 1 1 d .
H22A H 0.3476 0.7997 0.2273 0.021 Uiso 1 1 calc R
C6 C 0.3155(2) 0.68159(15) 0.2144(4) 0.0148(7) Uani 1 1 d .
H6A H 0.2985 0.6833 0.3207 0.018 Uiso 1 1 calc R
C8 C 0.2026(2) 0.52989(16) -0.0635(4) 0.0188(8) Uani 1 1 d .
H8A H 0.1681 0.5470 0.0091 0.023 Uiso 1 1 calc R
C17 C 0.7360(2) 0.71996(16) 0.0967(4) 0.0181(8) Uani 1 1 d .
C7 C 0.2873(2) 0.55512(15) -0.0805(4) 0.0147(7) Uani 1 1 d .
C2 C 0.4625(2) 0.65348(14) 0.3622(4) 0.0144(7) Uani 1 1 d .
H2A H 0.4408 0.6657 0.4594 0.017 Uiso 1 1 calc R
H2B H 0.5296 0.6603 0.3749 0.017 Uiso 1 1 calc R
C25 C 0.1338(2) 0.77219(16) -0.0500(4) 0.0189(8) Uani 1 1 d .
H25A H 0.0798 0.7649 -0.1220 0.023 Uiso 1 1 calc R
C9 C 0.1679(3) 0.48044(16) -0.1502(4) 0.0203(8) Uani 1 1 d .
H9A H 0.1106 0.4635 -0.1354 0.024 Uiso 1 1 calc R
C23 C 0.2408(3) 0.84108(16) 0.0924(4) 0.0186(8) Uani 1 1 d .
H23A H 0.2592 0.8814 0.1204 0.022 Uiso 1 1 calc R
C26 C 0.1843(3) 0.72379(16) 0.0200(4) 0.0184(8) Uani 1 1 d .
H26A H 0.1638 0.6835 -0.0037 0.022 Uiso 1 1 calc R
C15 C 0.6072(2) 0.65564(16) 0.0135(4) 0.0170(8) Uani 1 1 d .
H15A H 0.5819 0.6214 -0.0440 0.020 Uiso 1 1 calc R
C13 C 0.2309(3) 0.37395(17) -0.4346(5) 0.0278(9) Uani 1 1 d .
H13A H 0.1954 0.3401 -0.4860 0.042 Uiso 1 1 calc R
H13B H 0.2862 0.3583 -0.3702 0.042 Uiso 1 1 calc R
H13C H 0.2487 0.4016 -0.5127 0.042 Uiso 1 1 calc R
C20 C 0.8837(3) 0.70505(19) 0.0206(5) 0.0296(9) Uani 1 1 d .
H20A H 0.9462 0.7216 0.0405 0.044 Uiso 1 1 calc R
H20B H 0.8592 0.7093 -0.0894 0.044 Uiso 1 1 calc R
H20C H 0.8851 0.6620 0.0493 0.044 Uiso 1 1 calc R
C27 C 0.0474(3) 0.87294(19) -0.2019(5) 0.0323(10) Uani 1 1 d .
H27A H 0.0202 0.9121 -0.2368 0.048 Uiso 1 1 calc R
H27B H 0.0000 0.8467 -0.1700 0.048 Uiso 1 1 calc R
H27C H 0.0731 0.8536 -0.2866 0.048 Uiso 1 1 calc R
C1S C -0.0179(3) 0.92331(19) 0.1638(5) 0.0378(11) Uani 1 1 d .
H1SA H -0.0483 0.9231 0.0548 0.045 Uiso 1 1 calc R
H1SB H 0.0410 0.9455 0.1691 0.045 Uiso 1 1 calc R

loop_
_atom_site_aniso_label
_atom_site_aniso_U_11
_atom_site_aniso_U_22
_atom_site_aniso_U_33
_atom_site_aniso_U_23
_atom_site_aniso_U_13
_atom_site_aniso_U_12
Pd1 0.0162(2) 0.01499(18) 0.00933(17) 0.00123(15) 0.00053(14) 0.00026(17)
P1 0.0160(5) 0.0155(5) 0.0110(4) 0.0013(3) 0.0003(4) 0.0010(4)
Cl1 0.0308(6) 0.0190(5) 0.0165(5) -0.0012(3) -0.0042(4) -0.0037(4)
Cl1S 0.0657(10) 0.0468(7) 0.0755(10) 0.0219(7) 0.0367(8) 0.0177(7)
Cl2S 0.0752(11) 0.0532(9) 0.1005(12) -0.0278(8) 0.0432(10) 0.0023(8)
O1 0.0206(15) 0.0249(14) 0.0285(15) -0.0084(11) 0.0021(12) -0.0029(11)
N2 0.0139(16) 0.0177(15) 0.0110(14) 0.0019(11) 0.0032(12) 0.0014(12)
N3 0.0171(16) 0.0125(14) 0.0110(14) 0.0013(11) 0.0035(12) 0.0009(12)
N1 0.0123(15) 0.0139(14) 0.0111(14) 0.0011(11) 0.0004(12) 0.0001(12)
O3 0.0251(16) 0.0215(14) 0.0245(14) 0.0033(11) -0.0026(12) 0.0065(11)
C1 0.0134(18) 0.0140(16) 0.0109(16) 0.0005(12) 0.0009(14) 0.0014(13)
O2 0.0160(14) 0.0296(15) 0.0305(15) 0.0009(12) 0.0030(12) -0.0059(11)
C14 0.0162(19) 0.0148(17) 0.0137(17) 0.0048(13) -0.0012(14) -0.0022(14)
C21 0.0146(18) 0.0195(18) 0.0109(16) 0.0012(13) 0.0049(14) 0.0034(14)
C10 0.019(2) 0.0167(17) 0.0188(18) -0.0003(14) -0.0026(15) -0.0002(15)
C18 0.028(2) 0.0194(19) 0.0153(18) 0.0003(14) 0.0001(16) -0.0046(16)
C5 0.0171(19) 0.0117(16) 0.0143(17) -0.0010(13) 0.0017(15) 0.0010(14)
C3 0.0159(19) 0.0171(18) 0.0138(17) 0.0007(13) 0.0027(15) 0.0023(14)
C19 0.020(2) 0.0213(19) 0.0142(18) 0.0015(14) 0.0046(15) 0.0014(15)
C4 0.0125(18) 0.0153(16) 0.0126(16) 0.0008(13) 0.0010(14) 0.0019(14)
C12 0.0111(18) 0.0202(18) 0.0137(17) 0.0027(14) -0.0011(14) -0.0017(14)
C24 0.018(2) 0.0195(18) 0.0195(19) 0.0031(14) 0.0045(16) 0.0071(15)
C11 0.0158(19) 0.0161(16) 0.0140(17) -0.0016(13) 0.0004(15) 0.0034(14)
C16 0.019(2) 0.0214(19) 0.0172(18) 0.0025(14) 0.0061(15) 0.0010(15)
C22 0.020(2) 0.0206(18) 0.0124(17) -0.0029(14) 0.0023(15) -0.0009(15)
C6 0.0170(19) 0.0168(17) 0.0101(16) 0.0002(13) 0.0005(14) -0.0010(14)
C8 0.0137(19) 0.024(2) 0.0179(18) -0.0001(15) 0.0015(15) 0.0007(15)
C17 0.0120(18) 0.0260(19) 0.0158(18) 0.0085(14) 0.0007(15) -0.0020(15)
C7 0.0142(18) 0.0148(17) 0.0137(17) 0.0018(13) -0.0018(14) 0.0030(14)
C2 0.0154(18) 0.0162(17) 0.0116(16) 0.0002(13) 0.0025(14) 0.0021(14)
C25 0.0134(19) 0.0238(19) 0.0190(19) -0.0022(15) 0.0006(15) 0.0013(15)
C9 0.0152(19) 0.0218(18) 0.023(2) -0.0002(15) 0.0012(16) -0.0035(15)
C23 0.024(2) 0.0187(18) 0.0137(17) -0.0012(14) 0.0056(15) 0.0013(15)
C26 0.018(2) 0.0159(17) 0.0217(19) -0.0022(14) 0.0033(16) 0.0010(15)
C15 0.019(2) 0.0169(18) 0.0144(17) -0.0014(13) 0.0012(15) -0.0024(15)
C13 0.029(2) 0.022(2) 0.031(2) -0.0062(17) 0.0021(19) -0.0033(17)
C20 0.018(2) 0.036(2) 0.035(2) 0.0047(19) 0.0059(18) 0.0030(18)
C27 0.026(2) 0.035(2) 0.033(2) 0.0056(19) -0.0078(19) 0.0094(19)
C1S 0.042(3) 0.036(3) 0.037(3) -0.006(2) 0.012(2) -0.001(2)

loop_
_atom_type_symbol
_atom_type_description
_atom_type_scat_dispersion_real
_atom_type_scat_dispersion_imag
_atom_type_scat_source
C C 0.0033 0.0016 'International Tables Vol C Tables 4.2.6.8 and 6.1.1.4'
H H 0.0000 0.0000 'International Tables Vol C Tables 4.2.6.8 and 6.1.1.4'
N N 0.0061 0.0033 'International Tables Vol C Tables 4.2.6.8 and 6.1.1.4'
O O 0.0106 0.0060 'International Tables Vol C Tables 4.2.6.8 and 6.1.1.4'
P P 0.1023 0.0942 'International Tables Vol C Tables 4.2.6.8 and 6.1.1.4'
Cl Cl 0.1484 0.1585 'International Tables Vol C Tables 4.2.6.8 and 6.1.1.4'
Pd Pd -0.9988 1.0072 'International Tables Vol C Tables 4.2.6.8 and 6.1.1.4'

loop_
_geom_angle_atom_site_label_1
_geom_angle_atom_site_label_2
_geom_angle_atom_site_label_3
_geom_angle
_geom_angle_site_symmetry_1
_geom_angle_site_symmetry_3
P1 Pd1 P1 180.00(3) . 3_666
P1 Pd1 Cl1 87.68(3) . .
P1 Pd1 Cl1 92.32(3) 3_666 .
P1 Pd1 Cl1 92.32(3) . 3_666
P1 Pd1 Cl1 87.68(3) 3_666 3_666
Cl1 Pd1 Cl1 180.00(3) . 3_666
C3 P1 C1 97.54(16) . .
C3 P1 C2 101.19(16) . .
C1 P1 C2 98.76(15) . .
C3 P1 Pd1 118.37(11) . .
C1 P1 Pd1 116.56(11) . .
C2 P1 Pd1 120.30(11) . .
C10 O1 C13 116.3(3) . .
C2 N2 C5 112.4(3) . .
C2 N2 C6 110.0(2) . .
C5 N2 C6 109.4(3) . .
C6 N3 C3 109.7(3) . .
C6 N3 C4 108.6(2) . .
C3 N3 C4 112.8(3) . .
C4 N1 C1 112.5(3) . .
C4 N1 C5 106.4(2) . .
C1 N1 C5 113.0(3) . .
C24 O3 C27 115.7(3) . .
N1 C1 P1 112.1(2) . .
N1 C1 H1A 109.2 . .
P1 C1 H1A 109.2 . .
N1 C1 H1B 109.2 . .
P1 C1 H1B 109.2 . .
H1A C1 H1B 107.9 . .
C17 O2 C20 117.6(3) . .
C15 C14 C19 117.7(3) . .
C15 C14 C5 122.2(3) . .
C19 C14 C5 120.0(3) . .
C26 C21 C22 118.5(3) . .
C26 C21 C6 122.6(3) . .
C22 C21 C6 118.6(3) . .
O1 C10 C11 124.6(3) . .
O1 C10 C9 115.9(3) . .
C11 C10 C9 119.5(3) . .
C19 C18 C17 120.7(3) . .
C19 C18 H18A 119.6 . .
C17 C18 H18A 119.6 . .
N2 C5 N1 112.9(3) . .
N2 C5 C14 112.6(3) . .
N1 C5 C14 112.4(3) . .
N2 C5 H5A 106.1 . .
N1 C5 H5A 106.1 . .
C14 C5 H5A 106.1 . .
N3 C3 P1 110.9(2) . .
N3 C3 H3A 109.5 . .
P1 C3 H3A 109.5 . .
N3 C3 H3B 109.5 . .
P1 C3 H3B 109.5 . .
H3A C3 H3B 108.0 . .
C18 C19 C14 120.7(3) . .
C18 C19 H19A 119.6 . .
C14 C19 H19A 119.6 . .
N1 C4 N3 113.3(3) . .
N1 C4 C7 112.7(3) . .
N3 C4 C7 112.9(3) . .
N1 C4 H4A 105.7 . .
N3 C4 H4A 105.7 . .
C7 C4 H4A 105.7 . .
C11 C12 C7 121.6(3) . .
C11 C12 H12A 119.2 . .
C7 C12 H12A 119.2 . .
O3 C24 C25 125.1(3) . .
O3 C24 C23 115.1(3) . .
C25 C24 C23 119.7(3) . .
C10 C11 C12 119.5(3) . .
C10 C11 H11A 120.3 . .
C12 C11 H11A 120.3 . .
C17 C16 C15 119.2(3) . .
C17 C16 H16A 120.4 . .
C15 C16 H16A 120.4 . .
C23 C22 C21 120.6(3) . .
C23 C22 H22A 119.7 . .
C21 C22 H22A 119.7 . .
N3 C6 N2 114.0(3) . .
N3 C6 C21 111.8(3) . .
N2 C6 C21 111.5(3) . .
N3 C6 H6A 106.3 . .
N2 C6 H6A 106.3 . .
C21 C6 H6A 106.3 . .
C9 C8 C7 121.1(3) . .
C9 C8 H8A 119.4 . .
C7 C8 H8A 119.4 . .
C16 C17 O2 124.0(3) . .
C16 C17 C18 119.9(3) . .
O2 C17 C18 116.1(3) . .
C8 C7 C12 117.6(3) . .
C8 C7 C4 122.2(3) . .
C12 C7 C4 119.9(3) . .
N2 C2 P1 110.6(2) . .
N2 C2 H2A 109.5 . .
P1 C2 H2A 109.5 . .
N2 C2 H2B 109.5 . .
P1 C2 H2B 109.5 . .
H2A C2 H2B 108.1 . .
C24 C25 C26 119.8(3) . .
C24 C25 H25A 120.1 . .
C26 C25 H25A 120.1 . .
C8 C9 C10 120.6(3) . .
C8 C9 H9A 119.7 . .
C10 C9 H9A 119.7 . .
C22 C23 C24 120.1(3) . .
C22 C23 H23A 120.0 . .
C24 C23 H23A 120.0 . .
C21 C26 C25 121.3(3) . .
C21 C26 H26A 119.4 . .
C25 C26 H26A 119.4 . .
C14 C15 C16 121.7(3) . .
C14 C15 H15A 119.2 . .
C16 C15 H15A 119.2 . .
O1 C13 H13A 109.5 . .
O1 C13 H13B 109.5 . .
H13A C13 H13B 109.5 . .
O1 C13 H13C 109.5 . .
H13A C13 H13C 109.5 . .
H13B C13 H13C 109.5 . .
O2 C20 H20A 109.5 . .
O2 C20 H20B 109.5 . .
H20A C20 H20B 109.5 . .
O2 C20 H20C 109.5 . .
H20A C20 H20C 109.5 . .
H20B C20 H20C 109.5 . .
O3 C27 H27A 109.5 . .
O3 C27 H27B 109.5 . .
H27A C27 H27B 109.5 . .
O3 C27 H27C 109.5 . .
H27A C27 H27C 109.5 . .
H27B C27 H27C 109.5 . .
Cl1S C1S Cl2S 110.6(2) . .
Cl1S C1S H1SA 109.5 . .
Cl2S C1S H1SA 109.5 . .
Cl1S C1S H1SB 109.5 . .
Cl2S C1S H1SB 109.5 . .
H1SA C1S H1SB 108.1 . .

loop_
_geom_bond_atom_site_label_1
_geom_bond_atom_site_label_2
_geom_bond_distance
_geom_bond_site_symmetry_2
Pd1 P1 2.2980(9) .
Pd1 P1 2.2980(9) 3_666
Pd1 Cl1 2.2983(9) .
Pd1 Cl1 2.2983(9) 3_666
P1 C3 1.835(4) .
P1 C1 1.837(3) .
P1 C2 1.849(3) .
Cl1S C1S 1.734(4) .
Cl2S C1S 1.760(4) .
O1 C10 1.372(4) .
O1 C13 1.440(4) .
N2 C2 1.476(4) .
N2 C5 1.484(4) .
N2 C6 1.484(4) .
N3 C6 1.485(4) .
N3 C3 1.485(4) .
N3 C4 1.488(4) .
N1 C4 1.471(4) .
N1 C1 1.472(4) .
N1 C5 1.489(4) .
O3 C24 1.372(4) .
O3 C27 1.414(5) .
C1 H1A 0.9900 .
C1 H1B 0.9900 .
O2 C17 1.379(4) .
O2 C20 1.419(5) .
C14 C15 1.386(5) .
C14 C19 1.399(5) .
C14 C5 1.516(5) .
C21 C26 1.384(5) .
C21 C22 1.393(5) .
C21 C6 1.520(5) .
C10 C11 1.387(5) .
C10 C9 1.390(5) .
C18 C19 1.371(5) .
C18 C17 1.383(5) .
C18 H18A 0.9500 .
C5 H5A 1.0000 .
C3 H3A 0.9900 .
C3 H3B 0.9900 .
C19 H19A 0.9500 .
C4 C7 1.507(5) .
C4 H4A 1.0000 .
C12 C11 1.393(5) .
C12 C7 1.398(5) .
C12 H12A 0.9500 .
C24 C25 1.380(5) .
C24 C23 1.389(5) .
C11 H11A 0.9500 .
C16 C17 1.377(5) .
C16 C15 1.394(5) .
C16 H16A 0.9500 .
C22 C23 1.386(5) .
C22 H22A 0.9500 .
C6 H6A 1.0000 .
C8 C9 1.380(5) .
C8 C7 1.395(5) .
C8 H8A 0.9500 .
C2 H2A 0.9900 .
C2 H2B 0.9900 .
C25 C26 1.387(5) .
C25 H25A 0.9500 .
C9 H9A 0.9500 .
C23 H23A 0.9500 .
C26 H26A 0.9500 .
C15 H15A 0.9500 .
C13 H13A 0.9800 .
C13 H13B 0.9800 .
C13 H13C 0.9800 .
C20 H20A 0.9800 .
C20 H20B 0.9800 .
C20 H20C 0.9800 .
C27 H27A 0.9800 .
C27 H27B 0.9800 .
C27 H27C 0.9800 .
C1S H1SA 0.9900 .
C1S H1SB 0.9900 .

loop_
_geom_torsion_atom_site_label_1
_geom_torsion_atom_site_label_2
_geom_torsion_atom_site_label_3
_geom_torsion_atom_site_label_4
_geom_torsion
_geom_torsion_site_symmetry_1
P1 Pd1 P1 C3 174(100) 3_666
Cl1 Pd1 P1 C3 53.37(13) .
Cl1 Pd1 P1 C3 -126.63(13) 3_666
P1 Pd1 P1 C1 59(100) 3_666
Cl1 Pd1 P1 C1 -62.51(13) .
Cl1 Pd1 P1 C1 117.49(13) 3_666
P1 Pd1 P1 C2 -61(100) 3_666
Cl1 Pd1 P1 C2 178.19(13) .
Cl1 Pd1 P1 C2 -1.81(13) 3_666
C4 N1 C1 P1 -61.4(3) .
C5 N1 C1 P1 59.1(3) .
C3 P1 C1 N1 52.7(2) .
C2 P1 C1 N1 -50.0(3) .
Pd1 P1 C1 N1 179.67(18) .
C13 O1 C10 C11 9.9(5) .
C13 O1 C10 C9 -170.8(3) .
C2 N2 C5 N1 66.3(4) .
C6 N2 C5 N1 -56.2(3) .
C2 N2 C5 C14 -62.3(3) .
C6 N2 C5 C14 175.1(3) .
C4 N1 C5 N2 59.6(3) .
C1 N1 C5 N2 -64.2(3) .
C4 N1 C5 C14 -171.6(3) .
C1 N1 C5 C14 64.5(3) .
C15 C14 C5 N2 144.7(3) .
C19 C14 C5 N2 -39.0(4) .
C15 C14 C5 N1 15.8(4) .
C19 C14 C5 N1 -167.9(3) .
C6 N3 C3 P1 -59.8(3) .
C4 N3 C3 P1 61.4(3) .
C1 P1 C3 N3 -52.2(2) .
C2 P1 C3 N3 48.4(2) .
Pd1 P1 C3 N3 -177.91(17) .
C17 C18 C19 C14 -2.5(5) .
C15 C14 C19 C18 -0.2(5) .
C5 C14 C19 C18 -176.6(3) .
C1 N1 C4 N3 63.6(3) .
C5 N1 C4 N3 -60.6(3) .
C1 N1 C4 C7 -66.2(3) .
C5 N1 C4 C7 169.6(3) .
C6 N3 C4 N1 57.7(3) .
C3 N3 C4 N1 -64.1(3) .
C6 N3 C4 C7 -172.6(3) .
C3 N3 C4 C7 65.6(4) .
C27 O3 C24 C25 -11.1(5) .
C27 O3 C24 C23 170.0(3) .
O1 C10 C11 C12 -178.9(3) .
C9 C10 C11 C12 1.8(5) .
C7 C12 C11 C10 -1.4(5) .
C26 C21 C22 C23 1.4(5) .
C6 C21 C22 C23 -172.0(3) .
C3 N3 C6 N2 71.1(3) .
C4 N3 C6 N2 -52.6(3) .
C3 N3 C6 C21 -161.3(3) .
C4 N3 C6 C21 75.0(3) .
C2 N2 C6 N3 -71.6(3) .
C5 N2 C6 N3 52.4(3) .
C2 N2 C6 C21 160.7(3) .
C5 N2 C6 C21 -75.3(3) .
C26 C21 C6 N3 14.5(4) .
C22 C21 C6 N3 -172.4(3) .
C26 C21 C6 N2 143.4(3) .
C22 C21 C6 N2 -43.5(4) .
C15 C16 C17 O2 179.3(3) .
C15 C16 C17 C18 -0.5(5) .
C20 O2 C17 C16 8.1(5) .
C20 O2 C17 C18 -172.1(3) .
C19 C18 C17 C16 2.9(5) .
C19 C18 C17 O2 -177.0(3) .
C9 C8 C7 C12 1.5(5) .
C9 C8 C7 C4 176.0(3) .
C11 C12 C7 C8 -0.2(5) .
C11 C12 C7 C4 -174.9(3) .
N1 C4 C7 C8 154.4(3) .
N3 C4 C7 C8 24.4(4) .
N1 C4 C7 C12 -31.2(4) .
N3 C4 C7 C12 -161.2(3) .
C5 N2 C2 P1 -62.3(3) .
C6 N2 C2 P1 59.9(3) .
C3 P1 C2 N2 -48.4(3) .
C1 P1 C2 N2 51.2(2) .
Pd1 P1 C2 N2 179.07(17) .
O3 C24 C25 C26 -179.6(3) .
C23 C24 C25 C26 -0.8(5) .
C7 C8 C9 C10 -1.1(6) .
O1 C10 C9 C8 -179.9(3) .
C11 C10 C9 C8 -0.6(5) .
C21 C22 C23 C24 -3.1(5) .
O3 C24 C23 C22 -178.3(3) .
C25 C24 C23 C22 2.7(5) .
C22 C21 C26 C25 0.6(5) .
C6 C21 C26 C25 173.7(3) .
C24 C25 C26 C21 -0.9(5) .
C19 C14 C15 C16 2.6(5) .
C5 C14 C15 C16 178.9(3) .
C17 C16 C15 C14 -2.2(5) .
